data_7129265
loop_
_publ_author_name
'Jin, Guo-Xia'
'Wang, Teng'
'Yue, Tai-Xing'
'Wang, Xiaokang'
'Dai, Fangna'
'Wu, Xiang-Wen'
'Liu, Qi-Kui'
'Ma, Jian-ping'

_publ_section_title
;
 Cd-MOF: Specific adsorption selectivity for linear alkyne (propyne,
 2-butyne and phenylacetylene) molecules
;
_journal_name_full 'Chemical Communications'
_journal_paper_doi 10.1039/D1CC05316G
_journal_year 2021
_chemical_absolute_configuration ad
_chemical_formula_moiety '0.25(C192 H144 Cd4 N48), Cl2 O8, 2(C3 H4)'
_chemical_formula_sum 'C54 H44 Cd Cl2 N12 O8'
_chemical_formula_weight 1172.31
_space_group_crystal_system tetragonal
_space_group_IT_number 96
_space_group_name_Hall 'P 4nw 2abw'
_space_group_name_H-M_alt 'P 43 21 2'
_atom_sites_solution_hydrogens geom
_atom_sites_solution_primary iterative
_atom_sites_solution_secondary difmap
_audit_creation_date 2019-11-14
_audit_creation_method
;
  Olex2 1.2
  (compiled Apr 23 2013 17:54:37, GUI svn.r4466)
;
_audit_update_record
;
2021-09-18 deposited with the CCDC.	2021-11-16 downloaded from the CCDC.
;
_cell_angle_alpha 90.00
_cell_angle_beta 90.00
_cell_angle_gamma 90.00
_cell_formula_units_Z 4
_cell_length_a 15.8548(3)
_cell_length_b 15.8548(3)
_cell_length_c 21.4208(5)
_cell_measurement_reflns_used 4901
_cell_measurement_temperature 150.00(10)
_cell_measurement_theta_max 70.8520
_cell_measurement_theta_min 5.7040
_cell_volume 5384.65(19)
_computing_cell_refinement 'CrysAlisPro 1.171.38.41 (Rigaku OD, 2015)'
_computing_data_collection 'CrysAlisPro 1.171.38.41 (Rigaku OD, 2015)'
_computing_data_reduction 'CrysAlisPro 1.171.38.41 (Rigaku OD, 2015)'
_computing_molecular_graphics
;
O. V. Dolomanov, L. J. Bourhis, R. J. Gildea, J. A. K. Howard and H. Puschmann,
OLEX2: a complete structure solution, refinement and analysis program.
J. Appl. Cryst. (2009). 42, 339-341.
;
_computing_publication_material
;
O. V. Dolomanov, L. J. Bourhis, R. J. Gildea, J. A. K. Howard and H. Puschmann,
OLEX2: a complete structure solution, refinement and analysis program.
J. Appl. Cryst. (2009). 42, 339-341.
;
_computing_structure_refinement
;
XL, G.M. Sheldrick, Acta Cryst.
(2008). A64, 112-122
;
_computing_structure_solution 'SUPERFLIP, J. Appl. Cryst. (2007) 40, 786-790'
_diffrn_ambient_environment N~2~
_diffrn_ambient_temperature 150.00(10)
_diffrn_detector 'CCD plate'
_diffrn_detector_area_resol_mean 16.0793
_diffrn_detector_type Eos
_diffrn_measured_fraction_theta_full 0.9989
_diffrn_measured_fraction_theta_max 0.9542
_diffrn_measurement_details
;
List of Runs (angles in degrees, time in seconds):

  # Type    Start    End  Width  t~exp~   \w     \q     \k     \f   Frames
#--------------------------------------------------------------------------
  1  \w    -16.00  13.00   1.00    1.00    --    0.00  57.00 -90.00   29
  2  \w     34.00  68.00   1.00    1.00    --    0.00  57.00 -90.00   34
  3  \w     61.00 105.00   1.00    1.00    --   54.00  57.00  60.00   44
  4  \w    103.00 135.00   1.00    1.00    --  108.00 111.00 -30.00   32
  5  \w    152.00 178.00   1.00    1.00    --  108.00 111.00-150.00   26
  6  \w    100.00 138.00   1.00    1.00    --  108.00 111.00-150.00   38
  7  \w     78.00 151.00   1.00    1.00    --  108.00 178.00-120.00   73
  8  \w     47.00 110.00   1.00    1.00    --  108.00-111.00-150.00   63
  9  \w     74.00 108.00   1.00    1.00    --   54.00-125.00-120.00   34
 10  \w     23.00  85.00   1.00    1.00    --   54.00-125.00-150.00   62
 11  \w    -64.00 -39.00   1.00    1.00    --    0.00 147.00-156.00   25
;
_diffrn_measurement_device 'four-circle diffractometer'
_diffrn_measurement_device_type 'SuperNova, Dual, Cu at zero, Eos'
_diffrn_measurement_method '\w scans'
_diffrn_orient_matrix_type 'CrysAlisPro convention (1999,Acta A55,543-557)'
_diffrn_orient_matrix_UB_11 0.0071617000
_diffrn_orient_matrix_UB_12 -0.0966516000
_diffrn_orient_matrix_UB_13 -0.0031424000
_diffrn_orient_matrix_UB_21 -0.0347356000
_diffrn_orient_matrix_UB_22 0.0013247000
_diffrn_orient_matrix_UB_23 -0.0672027000
_diffrn_orient_matrix_UB_31 0.0906109000
_diffrn_orient_matrix_UB_32 0.0082264000
_diffrn_orient_matrix_UB_33 -0.0254629000
_diffrn_radiation_monochromator mirror
_diffrn_radiation_probe x-ray
_diffrn_radiation_type 'Cu K\a'
_diffrn_radiation_wavelength 1.54184
_diffrn_reflns_av_R_equivalents 0.0283
_diffrn_reflns_av_unetI/netI 0.0416
_diffrn_reflns_limit_h_max 18
_diffrn_reflns_limit_h_min -11
_diffrn_reflns_limit_k_max 19
_diffrn_reflns_limit_k_min -10
_diffrn_reflns_limit_l_max 19
_diffrn_reflns_limit_l_min -26
_diffrn_reflns_number 10200
_diffrn_reflns_theta_full 70.85
_diffrn_reflns_theta_max 70.86
_diffrn_reflns_theta_min 3.47
_diffrn_source 'micro-focus sealed X-ray tube'
_diffrn_source_type 'SuperNova (Cu) X-ray Source'
_exptl_absorpt_coefficient_mu 4.708
_exptl_absorpt_correction_T_max 1.00000
_exptl_absorpt_correction_T_min 0.86210
_exptl_absorpt_correction_type multi-scan
_exptl_absorpt_process_details
;
CrysAlisPro 1.171.38.41 (Rigaku Oxford Diffraction, 2015)
Empirical absorption correction using spherical harmonics,
 implemented in SCALE3 ABSPACK scaling algorithm.
;
_exptl_crystal_colour 'clear light colourless'
_exptl_crystal_density_diffrn 1.446
_exptl_crystal_density_method 'not measured'
_exptl_crystal_description block
_exptl_crystal_F_000 2392
_exptl_crystal_size_max 0.27
_exptl_crystal_size_mid 0.13
_exptl_crystal_size_min 0.1
_refine_diff_density_max 0.529
_refine_diff_density_min -0.619
_refine_diff_density_rms 0.063
_refine_ls_abs_structure_details 'Flack H D (1983), Acta Cryst. A39, 876-881'
_refine_ls_abs_structure_Flack -0.029(8)
_refine_ls_extinction_method none
_refine_ls_goodness_of_fit_ref 1.004
_refine_ls_hydrogen_treatment mixed
_refine_ls_matrix_type full
_refine_ls_number_parameters 377
_refine_ls_number_reflns 4955
_refine_ls_number_restraints 42
_refine_ls_restrained_S_all 1.029
_refine_ls_R_factor_all 0.0446
_refine_ls_R_factor_gt 0.0383
_refine_ls_shift/su_max 0.003
_refine_ls_shift/su_mean 0.000
_refine_ls_structure_factor_coef Fsqd
_refine_ls_weighting_details 'calc w=1/[\s^2^(Fo^2^)+(0.0543P)^2^+4.8376P] where P=(Fo^2^+2Fc^2^)/3'
_refine_ls_weighting_scheme calc
_refine_ls_wR_factor_gt 0.0967
_refine_ls_wR_factor_ref 0.1014
_reflns_number_gt 4520
_reflns_number_total 4955
_reflns_threshold_expression >2sigma(I)
_cod_data_source_file d1cc05316g2.cif
_cod_data_source_block exp_3305
_cod_original_cell_volume 5384.63(19)
_cod_database_code 7129265
_chemical_oxdiff_formula 'C1 H1 O1 N1 Cd1 Cl1'
_reflns_odcompleteness_completeness 99.89
_reflns_odcompleteness_iscentric 1
_reflns_odcompleteness_theta 66.97
_olex2_refinement_description
;
1. Fixed Uiso
 At 1.2 times of:
  All C(H) groups
 At 1.5 times of:
  All C(H,H,H) groups, All N(H,H) groups
2. Restrained distances
 O4-Cl2 \\sim O5-Cl2 \\sim O6-Cl2 \\sim O7-Cl2
 with sigma of 0.01
3. Uiso/Uaniso restraints and constraints
C25 \\sim C26 \\sim C27: within 1.7A with sigma of 0.005 and sigma for terminal atoms of 0.005
Uanis(O4) \\sim Ueq, Uanis(O5) \\sim Ueq, Uanis(O6) \\sim Ueq, Uanis(O7) \\sim Ueq: with sigma of 0.01 and sigma for terminal atoms of 0.02
4. Others
 Fixed Sof: O4(0.5) O2(0.5) Cl3(0.5) O5(0.5) O6(0.5) O7(0.5)
5.a Riding coordinates:
 N5(H5A,H5B)
5.b Aromatic/amide H refined with riding coordinates:
 C19(H19), C22(H22), C4(H4), C11(H11), C2(H2), C21(H21), C24(H24), C8(H8),
 C9(H9), C5(H5), C7(H7), C17(H17), C23(H23), C1(H1), C15(H15), C16(H16)
5.c Idealised Me refined as rotating group:
 C27(H27A,H27B,H27C)
5.d :
 C25(H25)
;
_oxdiff_exptl_absorpt_empirical_details
;
Empirical correction (ABSPACK) includes:
- Absorption correction using spherical harmonics
- Frame scaling
;
_oxdiff_exptl_absorpt_empirical_full_max 1.158
_oxdiff_exptl_absorpt_empirical_full_min 0.855

loop_
_space_group_symop_id
_space_group_symop_operation_xyz
1 'x, y, z'
2 '-y+1/2, x+1/2, z+3/4'
3 '-x, -y, z+1/2'
4 'y+1/2, -x+1/2, z+1/4'
5 'x+1/2, -y+1/2, -z+1/4'
6 '-x+1/2, y+1/2, -z+3/4'
7 'y, x, -z'
8 '-y, -x, -z+1/2'

loop_
_atom_site_label
_atom_site_type_symbol
_atom_site_fract_x
_atom_site_fract_y
_atom_site_fract_z
_atom_site_U_iso_or_equiv
_atom_site_adp_type
_atom_site_occupancy
_atom_site_symmetry_multiplicity
_atom_site_calc_flag
_atom_site_refinement_flags
_atom_site_disorder_assembly
_atom_site_disorder_group
N1 N 0.1264(2) 0.8794(2) 0.66120(15) 0.0305(7) Uani 1 1 d . . .
Cd1 Cd 0.560205(16) 0.560205(16) 0.5000 0.02447(11) Uani 1 2 d S . .
Cl2 Cl 0.37396(9) 0.62604(9) 0.7500 0.0644(5) Uani 1 2 d SD . .
N2 N 0.4579(2) 0.5069(2) 0.56666(16) 0.0297(8) Uani 1 1 d . . .
N4 N 0.3533(2) 0.4413(2) 0.60998(14) 0.0275(7) Uani 1 1 d . . .
N3 N 0.4905(2) 0.4460(2) 0.60649(16) 0.0310(7) Uani 1 1 d . . .
N6 N 0.1885(2) 0.0231(2) 0.74284(16) 0.0306(7) Uani 1 1 d . . .
C19 C 0.3762(3) 0.2730(3) 0.68041(18) 0.0279(8) Uani 1 1 d . . .
H19 H 0.3280 0.2751 0.6557 0.034 Uiso 1 1 calc R . .
N5 N 0.2715(2) 0.4216(3) 0.63005(19) 0.0448(11) Uani 1 1 d . . .
H5A H 0.2460 0.3904 0.6011 0.067 Uiso 1 1 d R . .
H5B H 0.2427 0.4691 0.6359 0.067 Uiso 1 1 d R . .
C14 C 0.4354(3) 0.3368(3) 0.67611(17) 0.0296(8) Uani 1 1 d . . .
C13 C 0.4265(2) 0.4073(2) 0.63223(17) 0.0266(8) Uani 1 1 d . . .
C12 C 0.3757(3) 0.5029(3) 0.56904(16) 0.0260(8) Uani 1 1 d . . .
C20 C 0.3213(3) 0.1391(3) 0.7275(2) 0.0316(9) Uani 1 1 d . . .
C6 C 0.2228(3) 0.6804(3) 0.54509(19) 0.0304(9) Uani 1 1 d . . .
C18 C 0.3877(3) 0.2051(3) 0.7216(2) 0.0325(9) Uani 1 1 d . . .
C3 C 0.1920(3) 0.7535(3) 0.58166(18) 0.0306(9) Uani 1 1 d . . .
C22 C 0.1971(3) 0.0686(3) 0.69011(19) 0.0352(9) Uani 1 1 d . . .
H22 H 0.1577 0.0613 0.6584 0.042 Uiso 1 1 calc R . .
C4 C 0.2355(3) 0.7814(3) 0.63419(19) 0.0365(10) Uani 1 1 d . . .
H4 H 0.2880 0.7585 0.6437 0.044 Uiso 1 1 calc R . .
C10 C 0.3125(2) 0.5571(3) 0.53829(17) 0.0287(8) Uani 1 1 d . . .
C11 C 0.2848(3) 0.6277(3) 0.56983(19) 0.0287(9) Uani 1 1 d . . .
H11 H 0.3080 0.6405 0.6086 0.034 Uiso 1 1 calc R . .
C2 C 0.1172(3) 0.7960(3) 0.5681(2) 0.0339(10) Uani 1 1 d . . .
H2 H 0.0872 0.7830 0.5320 0.041 Uiso 1 1 calc R . .
C21 C 0.2616(3) 0.1256(3) 0.6809(2) 0.0353(10) Uani 1 1 d . . .
H21 H 0.2652 0.1551 0.6435 0.042 Uiso 1 1 calc R . .
C24 C 0.3129(3) 0.0904(3) 0.7810(2) 0.0381(10) Uani 1 1 d . . .
H24 H 0.3518 0.0953 0.8132 0.046 Uiso 1 1 calc R . .
C8 C 0.2182(3) 0.5901(3) 0.4542(2) 0.0439(12) Uani 1 1 d . . .
H8 H 0.1963 0.5779 0.4149 0.053 Uiso 1 1 calc R . .
C9 C 0.2781(3) 0.5377(3) 0.47989(19) 0.0375(11) Uani 1 1 d . . .
H9 H 0.2955 0.4896 0.4586 0.045 Uiso 1 1 calc R . .
C5 C 0.2014(3) 0.8428(3) 0.6722(2) 0.0356(10) Uani 1 1 d . . .
H5 H 0.2318 0.8598 0.7072 0.043 Uiso 1 1 calc R . .
C7 C 0.1901(3) 0.6612(3) 0.48623(19) 0.0365(11) Uani 1 1 d . . .
H7 H 0.1495 0.6960 0.4684 0.044 Uiso 1 1 calc R . .
C17 C 0.4610(3) 0.2032(3) 0.7572(2) 0.0478(13) Uani 1 1 d . . .
H17 H 0.4701 0.1587 0.7847 0.057 Uiso 1 1 calc R . .
C23 C 0.2463(3) 0.0344(3) 0.7862(2) 0.0372(10) Uani 1 1 d . . .
H23 H 0.2420 0.0029 0.8227 0.045 Uiso 1 1 calc R . .
C1 C 0.0872(3) 0.8584(3) 0.6087(2) 0.0337(10) Uani 1 1 d . . .
H1 H 0.0375 0.8863 0.5984 0.040 Uiso 1 1 calc R . .
C15 C 0.5080(3) 0.3331(4) 0.7121(2) 0.0482(13) Uani 1 1 d . . .
H15 H 0.5485 0.3753 0.7091 0.058 Uiso 1 1 calc R . .
C16 C 0.5198(3) 0.2660(4) 0.7524(3) 0.0602(16) Uani 1 1 d . . .
H16 H 0.5684 0.2636 0.7766 0.072 Uiso 1 1 calc R . .
O1 O 0.3264(3) 0.3264(3) 0.5000 0.092(2) Uani 1 2 d S . .
O4 O 0.4183(9) 0.6151(9) 0.8044(4) 0.104(5) Uani 0.50 1 d PDU . .
O2 O 0.3518(7) 0.1956(8) 0.5110(9) 0.157(7) Uani 0.50 1 d P . .
O3 O 0.2418(4) 0.2281(4) 0.44711(18) 0.0977(18) Uani 1 1 d . . .
C25 C 0.1238(10) 0.5614(11) 0.6862(8) 0.172(6) Uani 1 1 d U . .
H25 H 0.1581 0.5792 0.7189 0.207 Uiso 1 1 calc R . .
C26 C 0.0810(10) 0.5392(11) 0.6454(9) 0.178(6) Uani 1 1 d U . .
C27 C 0.0329(9) 0.5070(10) 0.5904(7) 0.192(6) Uani 1 1 d U . .
H27A H 0.0714 0.4822 0.5610 0.288 Uiso 1 1 calc R . .
H27B H 0.0035 0.5529 0.5708 0.288 Uiso 1 1 calc R . .
H27C H -0.0070 0.4653 0.6039 0.288 Uiso 1 1 calc R . .
Cl3 Cl 0.28496(15) 0.24978(15) 0.4998(2) 0.0540(8) Uani 0.50 1 d P . .
O5 O 0.3113(7) 0.5975(6) 0.7927(5) 0.092(3) Uani 0.50 1 d PDU . .
O6 O 0.2864(5) 0.6399(9) 0.7570(8) 0.118(4) Uani 0.50 1 d PDU . .
O7 O 0.4501(7) 0.6273(16) 0.7827(6) 0.155(8) Uani 0.50 1 d PDU . .

loop_
_atom_site_aniso_label
_atom_site_aniso_U_11
_atom_site_aniso_U_22
_atom_site_aniso_U_33
_atom_site_aniso_U_23
_atom_site_aniso_U_13
_atom_site_aniso_U_12
N1 0.0291(19) 0.0313(19) 0.0310(16) -0.0012(15) 0.0054(15) 0.0053(14)
Cd1 0.02404(12) 0.02404(12) 0.02532(17) 0.00175(12) -0.00175(12) -0.00278(15)
Cl2 0.0787(8) 0.0787(8) 0.0359(8) -0.0063(8) -0.0063(8) 0.0200(11)
N2 0.0310(19) 0.0284(17) 0.0298(16) 0.0048(14) 0.0007(14) -0.0052(13)
N4 0.0267(16) 0.0303(17) 0.0256(15) 0.0030(15) 0.0056(13) -0.0010(16)
N3 0.0283(17) 0.0321(18) 0.0324(17) 0.0041(16) -0.0004(14) -0.0025(16)
N6 0.0251(17) 0.0352(18) 0.0315(17) 0.0019(16) 0.0034(15) 0.0031(14)
C19 0.026(2) 0.030(2) 0.0269(19) -0.0017(17) -0.0009(16) 0.0014(17)
N5 0.0262(18) 0.059(3) 0.050(2) 0.022(2) 0.0101(17) 0.0030(18)
C14 0.030(2) 0.035(2) 0.0239(17) 0.0012(16) -0.0018(18) -0.0003(19)
C13 0.031(2) 0.0259(18) 0.0232(17) -0.0050(15) 0.0005(15) -0.0019(17)
C12 0.029(2) 0.029(2) 0.0203(16) -0.0023(16) 0.0025(16) 0.0015(16)
C20 0.030(2) 0.032(2) 0.032(2) 0.0078(18) 0.0027(18) 0.0006(19)
C6 0.032(2) 0.032(2) 0.0267(19) 0.0014(17) 0.0026(17) 0.0024(18)
C18 0.031(2) 0.037(2) 0.030(2) 0.0073(19) -0.0018(18) -0.0014(19)
C3 0.035(2) 0.032(2) 0.0251(19) 0.0040(17) 0.0061(17) 0.0001(18)
C22 0.037(2) 0.036(2) 0.032(2) 0.008(2) -0.0024(18) -0.003(2)
C4 0.036(2) 0.042(3) 0.032(2) -0.0020(19) 0.0019(19) 0.014(2)
C10 0.028(2) 0.033(2) 0.0252(18) 0.0029(19) 0.0034(16) -0.0010(18)
C11 0.032(2) 0.030(2) 0.0241(18) -0.0030(17) 0.0006(17) 0.0006(17)
C2 0.037(2) 0.039(2) 0.0257(19) -0.0013(18) 0.0028(18) 0.0053(19)
C21 0.038(2) 0.038(2) 0.029(2) 0.0095(19) -0.0050(19) -0.007(2)
C24 0.036(2) 0.043(3) 0.035(2) 0.010(2) -0.006(2) -0.005(2)
C8 0.047(3) 0.056(3) 0.029(2) -0.010(2) -0.011(2) 0.014(2)
C9 0.045(3) 0.039(3) 0.028(2) -0.0084(18) 0.0018(19) 0.010(2)
C5 0.036(2) 0.038(2) 0.033(2) -0.0026(19) 0.0019(19) 0.0025(19)
C7 0.039(2) 0.045(3) 0.026(2) 0.0003(18) -0.0006(18) 0.007(2)
C17 0.036(2) 0.059(3) 0.048(3) 0.026(3) -0.013(2) -0.005(2)
C23 0.039(2) 0.040(2) 0.033(2) 0.0116(19) -0.0035(19) -0.0035(19)
C1 0.035(2) 0.034(2) 0.032(2) 0.0064(18) 0.0036(18) 0.0064(18)
C15 0.038(3) 0.058(3) 0.049(3) 0.019(3) -0.012(2) -0.020(2)
C16 0.040(3) 0.080(4) 0.060(3) 0.037(3) -0.022(3) -0.017(3)
O1 0.096(3) 0.096(3) 0.084(4) -0.028(4) 0.028(4) -0.033(4)
O4 0.177(13) 0.107(8) 0.029(5) -0.001(5) -0.047(7) 0.030(9)
O2 0.063(7) 0.103(9) 0.30(2) -0.027(13) -0.045(11) 0.004(6)
O3 0.149(5) 0.104(4) 0.040(2) -0.001(3) -0.021(3) -0.034(4)
C25 0.151(13) 0.166(10) 0.200(15) 0.024(11) 0.070(9) 0.070(10)
C26 0.153(13) 0.178(10) 0.203(15) 0.025(11) 0.056(9) 0.066(10)
C27 0.166(13) 0.197(11) 0.214(15) 0.026(11) 0.040(9) 0.055(10)
Cl3 0.0594(16) 0.0625(16) 0.0401(10) 0.002(2) 0.003(2) -0.0146(14)
O5 0.115(9) 0.070(6) 0.091(7) 0.001(5) 0.048(7) 0.008(6)
O6 0.080(6) 0.153(9) 0.122(8) 0.012(8) 0.025(6) 0.000(6)
O7 0.108(10) 0.306(18) 0.050(7) 0.030(10) -0.035(7) -0.011(11)

loop_
_atom_type_symbol
_atom_type_description
_atom_type_scat_dispersion_real
_atom_type_scat_dispersion_imag
_atom_type_scat_source
C C 0.0181 0.0091 'International Tables Vol C Tables 4.2.6.8 and 6.1.1.4'
H H 0.0000 0.0000 'International Tables Vol C Tables 4.2.6.8 and 6.1.1.4'
Cd Cd 0.1185 4.6533 'International Tables Vol C Tables 4.2.6.8 and 6.1.1.4'
N N 0.0311 0.0180 'International Tables Vol C Tables 4.2.6.8 and 6.1.1.4'
O O 0.0492 0.0322 'International Tables Vol C Tables 4.2.6.8 and 6.1.1.4'
Cl Cl 0.3639 0.7018 'International Tables Vol C Tables 4.2.6.8 and 6.1.1.4'

loop_
_geom_angle_atom_site_label_1
_geom_angle_atom_site_label_2
_geom_angle_atom_site_label_3
_geom_angle
_geom_angle_site_symmetry_1
_geom_angle_site_symmetry_3
_geom_angle_publ_flag
C5 N1 Cd1 115.1(3) . 4_465 ?
C1 N1 Cd1 124.9(3) . 4_465 ?
C1 N1 C5 117.1(4) . . ?
N1 Cd1 N1 106.55(16) 2_654 5_566 ?
N1 Cd1 N6 87.32(13) 2_654 5_556 ?
N1 Cd1 N6 78.38(12) 2_654 2_554 ?
N1 Cd1 N6 87.32(12) 5_566 2_554 ?
N1 Cd1 N6 78.38(12) 5_566 5_556 ?
N2 Cd1 N1 159.39(12) 7_556 5_566 ?
N2 Cd1 N1 87.88(11) . 5_566 ?
N2 Cd1 N1 159.39(12) . 2_654 ?
N2 Cd1 N1 87.88(11) 7_556 2_654 ?
N2 Cd1 N2 82.50(17) . 7_556 ?
N2 Cd1 N6 110.38(12) . 5_556 ?
N2 Cd1 N6 110.38(12) 7_556 2_554 ?
N2 Cd1 N6 87.92(12) . 2_554 ?
N2 Cd1 N6 87.93(12) 7_556 5_556 ?
N6 Cd1 N6 156.04(16) 2_554 5_556 ?
O4 Cl2 O4 126.4(12) 8_666 . ?
O4 Cl2 O5 118.1(8) 8_666 . ?
O4 Cl2 O5 76.8(8) 8_666 8_666 ?
O4 Cl2 O5 76.8(8) . . ?
O4 Cl2 O5 118.1(8) . 8_666 ?
O4 Cl2 O6 107.1(9) . 8_666 ?
O4 Cl2 O6 115.6(9) 8_666 8_666 ?
O4 Cl2 O6 107.1(9) 8_666 . ?
O4 Cl2 O6 115.6(9) . . ?
O4 Cl2 O7 109.0(8) . 8_666 ?
O4 Cl2 O7 109.0(8) 8_666 . ?
O4 Cl2 O7 29.8(8) 8_666 8_666 ?
O4 Cl2 O7 29.8(8) . . ?
O5 Cl2 O5 148.9(10) 8_666 . ?
O6 Cl2 O5 105.8(9) . 8_666 ?
O6 Cl2 O5 105.8(9) 8_666 . ?
O6 Cl2 O5 45.2(6) . . ?
O6 Cl2 O5 45.2(6) 8_666 8_666 ?
O6 Cl2 O6 73.0(12) 8_666 . ?
O7 Cl2 O5 106.6(8) 8_666 8_666 ?
O7 Cl2 O5 92.2(9) . 8_666 ?
O7 Cl2 O5 92.2(9) 8_666 . ?
O7 Cl2 O5 106.6(8) . . ?
O7 Cl2 O6 100.0(13) 8_666 . ?
O7 Cl2 O6 142.5(9) . . ?
O7 Cl2 O6 142.5(9) 8_666 8_666 ?
O7 Cl2 O6 100.0(13) . 8_666 ?
O7 Cl2 O7 106(2) . 8_666 ?
N3 N2 Cd1 111.8(2) . . ?
C12 N2 Cd1 137.7(3) . . ?
C12 N2 N3 108.3(3) . . ?
C13 N4 N5 126.3(3) . . ?
C12 N4 N5 126.8(3) . . ?
C12 N4 C13 106.6(3) . . ?
C13 N3 N2 107.2(3) . . ?
C22 N6 Cd1 115.4(3) . 4_455 ?
C23 N6 Cd1 127.7(3) . 4_455 ?
C23 N6 C22 116.6(4) . . ?
C14 C19 H19 119.5 . . ?
C14 C19 C18 121.0(4) . . ?
C18 C19 H19 119.5 . . ?
N4 N5 H5A 109.4 . . ?
N4 N5 H5B 109.3 . . ?
H5A N5 H5B 109.5 . . ?
C19 C14 C13 122.4(4) . . ?
C19 C14 C15 119.6(4) . . ?
C15 C14 C13 117.9(4) . . ?
N4 C13 C14 127.2(4) . . ?
N3 C13 N4 109.2(3) . . ?
N3 C13 C14 123.6(4) . . ?
N2 C12 N4 108.7(4) . . ?
N2 C12 C10 129.2(4) . . ?
N4 C12 C10 122.0(4) . . ?
C21 C20 C18 121.9(4) . . ?
C24 C20 C18 121.9(4) . . ?
C24 C20 C21 116.1(4) . . ?
C11 C6 C3 120.0(4) . . ?
C11 C6 C7 118.3(4) . . ?
C7 C6 C3 121.7(4) . . ?
C19 C18 C20 120.0(4) . . ?
C17 C18 C19 118.0(4) . . ?
C17 C18 C20 121.9(4) . . ?
C4 C3 C6 120.9(4) . . ?
C4 C3 C2 115.8(4) . . ?
C2 C3 C6 123.2(4) . . ?
N6 C22 H22 118.5 . . ?
N6 C22 C21 123.1(4) . . ?
C21 C22 H22 118.5 . . ?
C3 C4 H4 119.8 . . ?
C5 C4 C3 120.5(4) . . ?
C5 C4 H4 119.8 . . ?
C11 C10 C12 118.1(3) . . ?
C11 C10 C9 119.5(4) . . ?
C9 C10 C12 122.4(4) . . ?
C6 C11 H11 119.2 . . ?
C10 C11 C6 121.6(4) . . ?
C10 C11 H11 119.2 . . ?
C3 C2 H2 120.0 . . ?
C3 C2 C1 120.0(4) . . ?
C1 C2 H2 120.0 . . ?
C20 C21 H21 119.9 . . ?
C22 C21 C20 120.2(4) . . ?
C22 C21 H21 119.9 . . ?
C20 C24 H24 120.1 . . ?
C23 C24 C20 119.8(4) . . ?
C23 C24 H24 120.1 . . ?
C9 C8 H8 119.6 . . ?
C9 C8 C7 120.8(4) . . ?
C7 C8 H8 119.6 . . ?
C10 C9 H9 120.2 . . ?
C8 C9 C10 119.6(4) . . ?
C8 C9 H9 120.2 . . ?
N1 C5 C4 123.2(4) . . ?
N1 C5 H5 118.4 . . ?
C4 C5 H5 118.4 . . ?
C6 C7 H7 119.9 . . ?
C8 C7 C6 120.1(4) . . ?
C8 C7 H7 119.9 . . ?
C18 C17 H17 119.6 . . ?
C16 C17 C18 120.8(4) . . ?
C16 C17 H17 119.6 . . ?
N6 C23 C24 124.1(4) . . ?
N6 C23 H23 117.9 . . ?
C24 C23 H23 117.9 . . ?
N1 C1 C2 123.0(4) . . ?
N1 C1 H1 118.5 . . ?
C2 C1 H1 118.5 . . ?
C14 C15 H15 120.2 . . ?
C16 C15 C14 119.5(4) . . ?
C16 C15 H15 120.2 . . ?
C17 C16 C15 121.0(5) . . ?
C17 C16 H16 119.5 . . ?
C15 C16 H16 119.5 . . ?
Cl3 O1 Cl3 33.2(3) 7_556 . ?
Cl3 O3 Cl3 32.3(2) . 7_556 ?
C26 C25 H25 180.0 . . ?
C25 C26 C27 174.8(18) . . ?
C26 C27 H27A 109.5 . . ?
C26 C27 H27B 109.5 . . ?
C26 C27 H27C 109.5 . . ?
H27A C27 H27B 109.5 . . ?
H27A C27 H27C 109.5 . . ?
H27B C27 H27C 109.5 . . ?
O1 Cl3 O2 100.4(5) . . ?
O1 Cl3 O3 111.6(4) . 7_556 ?
O2 Cl3 O3 106.5(9) . 7_556 ?
O3 Cl3 O1 117.6(4) . . ?
O3 Cl3 O2 111.8(8) . . ?
O3 Cl3 O3 108.2(4) . 7_556 ?
Cl3 Cl3 O1 73.41(13) 7_556 . ?
Cl3 Cl3 O2 167.8(11) 7_556 . ?
Cl3 Cl3 O3 67.4(6) 7_556 7_556 ?
Cl3 Cl3 O3 80.3(6) 7_556 . ?
Cl2 O6 O6 53.5(6) . 8_666 ?

loop_
_geom_bond_atom_site_label_1
_geom_bond_atom_site_label_2
_geom_bond_distance
_geom_bond_site_symmetry_2
_geom_bond_publ_flag
N1 Cd1 2.374(3) 4_465 ?
N1 C5 1.343(6) . ?
N1 C1 1.329(6) . ?
Cd1 N1 2.375(3) 2_654 ?
Cd1 N1 2.375(3) 5_566 ?
Cd1 N2 2.320(3) 7_556 ?
Cd1 N2 2.320(3) . ?
Cd1 N6 2.430(3) 2_554 ?
Cd1 N6 2.430(3) 5_556 ?
Cl2 O4 1.372(7) 8_666 ?
Cl2 O4 1.372(7) . ?
Cl2 O5 1.424(7) . ?
Cl2 O5 1.424(7) 8_666 ?
Cl2 O6 1.413(7) 8_666 ?
Cl2 O6 1.413(7) . ?
Cl2 O7 1.396(8) 8_666 ?
Cl2 O7 1.396(8) . ?
N2 N3 1.389(5) . ?
N2 C12 1.306(5) . ?
N4 N5 1.402(5) . ?
N4 C13 1.366(5) . ?
N4 C12 1.360(5) . ?
N3 C13 1.307(5) . ?
N6 Cd1 2.430(3) 4_455 ?
N6 C22 1.347(5) . ?
N6 C23 1.317(6) . ?
C19 H19 0.9300 . ?
C19 C14 1.384(6) . ?
C19 C18 1.403(6) . ?
N5 H5A 0.8899 . ?
N5 H5B 0.8899 . ?
C14 C13 1.467(5) . ?
C14 C15 1.387(6) . ?
C12 C10 1.476(5) . ?
C20 C18 1.490(6) . ?
C20 C21 1.391(6) . ?
C20 C24 1.389(6) . ?
C6 C3 1.481(6) . ?
C6 C11 1.394(6) . ?
C6 C7 1.397(6) . ?
C18 C17 1.391(6) . ?
C3 C4 1.392(6) . ?
C3 C2 1.396(6) . ?
C22 H22 0.9300 . ?
C22 C21 1.378(6) . ?
C4 H4 0.9300 . ?
C4 C5 1.380(6) . ?
C10 C11 1.379(6) . ?
C10 C9 1.399(6) . ?
C11 H11 0.9300 . ?
C2 H2 0.9300 . ?
C2 C1 1.399(6) . ?
C21 H21 0.9300 . ?
C24 H24 0.9300 . ?
C24 C23 1.383(6) . ?
C8 H8 0.9300 . ?
C8 C9 1.376(7) . ?
C8 C7 1.394(7) . ?
C9 H9 0.9300 . ?
C5 H5 0.9300 . ?
C7 H7 0.9300 . ?
C17 H17 0.9300 . ?
C17 C16 1.368(7) . ?
C23 H23 0.9300 . ?
C1 H1 0.9300 . ?
C15 H15 0.9300 . ?
C15 C16 1.382(7) . ?
C16 H16 0.9300 . ?
O1 Cl3 1.382(7) 7_556 ?
O1 Cl3 1.382(7) . ?
O2 Cl3 1.385(12) . ?
O3 Cl3 1.364(6) . ?
O3 Cl3 1.457(6) 7_556 ?
C25 H25 0.9300 . ?
C25 C26 1.16(2) . ?
C26 C27 1.49(2) . ?
C27 H27A 0.9600 . ?
C27 H27B 0.9600 . ?
C27 H27C 0.9600 . ?
Cl3 O3 1.457(6) 7_556 ?
Cl3 Cl3 0.789(5) 7_556 ?
O6 O6 1.68(2) 8_666 ?

loop_
_geom_hbond_atom_site_label_D
_geom_hbond_atom_site_label_H
_geom_hbond_atom_site_label_A
_geom_hbond_distance_DH
_geom_hbond_distance_HA
_geom_hbond_distance_DA
_geom_hbond_angle_DHA
_geom_hbond_site_symmetry_A
N5 H5A O2 0.89 2.60 3.44(2) 155.7 7_556
N5 H5A O3 0.89 2.59 3.366(8) 146.4 7_556
C25 H25 O6 0.93 2.39 3.24(2) 151.1 .

loop_
_geom_torsion_atom_site_label_1
_geom_torsion_atom_site_label_2
_geom_torsion_atom_site_label_3
_geom_torsion_atom_site_label_4
_geom_torsion
_geom_torsion_site_symmetry_1
_geom_torsion_site_symmetry_2
_geom_torsion_site_symmetry_3
_geom_torsion_site_symmetry_4
_geom_torsion_publ_flag
N1 Cd1 N2 N3 157.6(3) 2_654 . . . ?
N1 Cd1 N2 N3 -67.0(3) 5_566 . . . ?
N1 Cd1 N2 C12 -2.6(7) 2_654 . . . ?
N1 Cd1 N2 C12 132.8(4) 5_566 . . . ?
Cd1 N1 C5 C4 157.2(4) 4_465 . . . ?
Cd1 N1 C1 C2 -154.6(3) 4_465 . . . ?
Cd1 N2 N3 C13 -166.6(2) . . . . ?
Cd1 N2 C12 N4 161.2(3) . . . . ?
Cd1 N2 C12 C10 -23.2(7) . . . . ?
Cd1 N6 C22 C21 173.5(4) 4_455 . . . ?
Cd1 N6 C23 C24 -172.5(3) 4_455 . . . ?
N2 Cd1 N2 N3 94.7(3) 7_556 . . . ?
N2 Cd1 N2 C12 -65.5(4) 7_556 . . . ?
N2 N3 C13 N4 0.3(4) . . . . ?
N2 N3 C13 C14 178.2(3) . . . . ?
N2 C12 C10 C11 -90.0(5) . . . . ?
N2 C12 C10 C9 92.4(6) . . . . ?
N4 C12 C10 C11 85.0(5) . . . . ?
N4 C12 C10 C9 -92.6(5) . . . . ?
N3 N2 C12 N4 0.6(4) . . . . ?
N3 N2 C12 C10 176.1(4) . . . . ?
N6 Cd1 N2 N3 9.8(3) 5_556 . . . ?
N6 Cd1 N2 N3 -154.4(3) 2_554 . . . ?
N6 Cd1 N2 C12 -150.4(4) 5_556 . . . ?
N6 Cd1 N2 C12 45.4(4) 2_554 . . . ?
N6 C22 C21 C20 -0.7(7) . . . . ?
C19 C14 C13 N4 28.8(6) . . . . ?
C19 C14 C13 N3 -148.7(4) . . . . ?
C19 C14 C15 C16 -0.8(8) . . . . ?
C19 C18 C17 C16 0.3(8) . . . . ?
N5 N4 C13 N3 -174.5(4) . . . . ?
N5 N4 C13 C14 7.7(7) . . . . ?
N5 N4 C12 N2 174.1(4) . . . . ?
N5 N4 C12 C10 -1.8(6) . . . . ?
C14 C19 C18 C20 177.2(4) . . . . ?
C14 C19 C18 C17 -1.0(7) . . . . ?
C14 C15 C16 C17 0.2(10) . . . . ?
C13 N4 C12 N2 -0.4(4) . . . . ?
C13 N4 C12 C10 -176.3(3) . . . . ?
C13 C14 C15 C16 -177.8(5) . . . . ?
C12 N2 N3 C13 -0.5(4) . . . . ?
C12 N4 C13 N3 0.1(4) . . . . ?
C12 N4 C13 C14 -177.8(4) . . . . ?
C12 C10 C11 C6 -177.5(4) . . . . ?
C12 C10 C9 C8 178.8(4) . . . . ?
C20 C18 C17 C16 -177.9(5) . . . . ?
C20 C24 C23 N6 0.3(8) . . . . ?
C6 C3 C4 C5 -172.2(4) . . . . ?
C6 C3 C2 C1 172.8(4) . . . . ?
C18 C19 C14 C13 178.1(4) . . . . ?
C18 C19 C14 C15 1.2(7) . . . . ?
C18 C20 C21 C22 -174.8(4) . . . . ?
C18 C20 C24 C23 175.0(4) . . . . ?
C18 C17 C16 C15 0.1(10) . . . . ?
C3 C6 C11 C10 177.3(4) . . . . ?
C3 C6 C7 C8 -177.5(4) . . . . ?
C3 C4 C5 N1 -0.6(7) . . . . ?
C3 C2 C1 N1 -0.8(7) . . . . ?
C22 N6 C23 C24 1.1(7) . . . . ?
C4 C3 C2 C1 -4.4(6) . . . . ?
C11 C6 C3 C4 13.7(6) . . . . ?
C11 C6 C3 C2 -163.4(4) . . . . ?
C11 C6 C7 C8 1.2(7) . . . . ?
C11 C10 C9 C8 1.3(7) . . . . ?
C2 C3 C4 C5 5.0(7) . . . . ?
C21 C20 C18 C19 21.4(7) . . . . ?
C21 C20 C18 C17 -160.5(5) . . . . ?
C21 C20 C24 C23 -1.9(7) . . . . ?
C24 C20 C18 C19 -155.4(4) . . . . ?
C24 C20 C18 C17 22.8(7) . . . . ?
C24 C20 C21 C22 2.1(7) . . . . ?
C9 C10 C11 C6 0.2(6) . . . . ?
C9 C8 C7 C6 0.2(8) . . . . ?
C5 N1 C1 C2 5.3(7) . . . . ?
C7 C6 C3 C4 -167.6(4) . . . . ?
C7 C6 C3 C2 15.4(6) . . . . ?
C7 C6 C11 C10 -1.5(6) . . . . ?
C7 C8 C9 C10 -1.5(8) . . . . ?
C23 N6 C22 C21 -0.9(7) . . . . ?
C1 N1 C5 C4 -4.6(7) . . . . ?
C15 C14 C13 N4 -154.2(4) . . . . ?
C15 C14 C13 N3 28.2(6) . . . . ?
O4 Cl2 O6 O6 101.2(11) . . . 8_666 ?
O4 Cl2 O6 O6 -112.2(11) 8_666 . . 8_666 ?
Cl3 O1 Cl3 O2 -169.2(12) 7_556 . . . ?
Cl3 O1 Cl3 O3 69.3(7) 7_556 . . . ?
Cl3 O1 Cl3 O3 -56.6(6) 7_556 . . 7_556 ?
Cl3 O3 Cl3 O1 -65.4(4) 7_556 . . . ?
Cl3 O3 Cl3 O2 179.2(9) 7_556 . . . ?
Cl3 O3 Cl3 O3 62.2(4) 7_556 . . 7_556 ?
O5 Cl2 O6 O6 -31.5(12) 8_666 . . 8_666 ?
O5 Cl2 O6 O6 134.9(16) . . . 8_666 ?
O7 Cl2 O6 O6 84(2) . . . 8_666 ?
O7 Cl2 O6 O6 -142.0(10) 8_666 . . 8_666 ?
